data_2217295
loop_
_publ_author_name
'Wriedt, Mario'
'Je\&s, Inke'
'N\"ather, Christian'

_publ_section_title
;
 Dibromido(di-2-pyridyl disulfide-\k^2^<i>N</i>,<i>N</i>')zinc(II)
;
_journal_coeditor_code SI2061
_journal_issue 1
_journal_name_full 'Acta Crystallographica Section E'
_journal_page_first m83
_journal_page_last m83
_journal_paper_doi 10.1107/S1600536807063556
_journal_volume 64
_journal_year 2008
_chemical_formula_iupac '[Zn Br2 (C10 H8 N2 S2)]'
_chemical_formula_moiety 'C10 H8 Br2 N2 S2 Zn'
_chemical_formula_sum 'C10 H8 Br2 N2 S2 Zn'
_chemical_formula_weight 445.49
_chemical_name_systematic
;
Dibromido(di-2-pyridyl disulfide-\k^2^N,N')zinc(II)
;
_space_group_IT_number 2
_symmetry_cell_setting triclinic
_symmetry_space_group_name_Hall '-P 1'
_symmetry_space_group_name_H-M 'P -1'
_atom_sites_solution_hydrogens geom
_atom_sites_solution_primary direct
_atom_sites_solution_secondary difmap
_audit_creation_method SHELXL-97
_cell_angle_alpha 95.488(12)
_cell_angle_beta 107.161(12)
_cell_angle_gamma 112.950(11)
_cell_formula_units_Z 2
_cell_length_a 7.7610(8)
_cell_length_b 8.2962(8)
_cell_length_c 12.3576(13)
_cell_measurement_reflns_used 8000
_cell_measurement_temperature 170(2)
_cell_measurement_theta_max 28.05
_cell_measurement_theta_min 2.9
_cell_volume 679.70(16)
_computing_cell_refinement 'IPDS Program Package (Stoe, 1998)'
_computing_data_collection 'IPDS Program Package (Stoe, 1998)'
_computing_data_reduction 'IPDS Program Package (Stoe, 1998)'
_computing_molecular_graphics 'XP in SHELXTL (Bruker, 1998)'
_computing_publication_material 'CIFTAB SHELXTL (Bruker, 1998)'
_computing_structure_refinement 'SHELXL97 (Sheldrick, 1997)'
_computing_structure_solution 'SHELXS97 (Sheldrick, 1997'
_diffrn_ambient_temperature 170(2)
_diffrn_measured_fraction_theta_full 0.974
_diffrn_measured_fraction_theta_max 0.974
_diffrn_measurement_device_type 'STOE IPDS-1'
_diffrn_measurement_method 'Phi scans'
_diffrn_radiation_monochromator graphite
_diffrn_radiation_source 'fine-focus sealed tube'
_diffrn_radiation_type MoK\a
_diffrn_radiation_wavelength 0.71073
_diffrn_reflns_av_R_equivalents 0.0535
_diffrn_reflns_av_sigmaI/netI 0.0528
_diffrn_reflns_limit_h_max 9
_diffrn_reflns_limit_h_min -9
_diffrn_reflns_limit_k_max 10
_diffrn_reflns_limit_k_min -10
_diffrn_reflns_limit_l_max 15
_diffrn_reflns_limit_l_min -15
_diffrn_reflns_number 6076
_diffrn_reflns_theta_full 26.02
_diffrn_reflns_theta_max 26.02
_diffrn_reflns_theta_min 2.89
_diffrn_standards_decay_% 0
_diffrn_standards_interval_time 0
_diffrn_standards_number 0
_exptl_absorpt_coefficient_mu 7.969
_exptl_absorpt_correction_type none
_exptl_crystal_colour colourless
_exptl_crystal_density_diffrn 2.177
_exptl_crystal_density_method 'not measured'
_exptl_crystal_description block
_exptl_crystal_F_000 428
_exptl_crystal_size_max 0.09
_exptl_crystal_size_mid 0.09
_exptl_crystal_size_min 0.08
_refine_diff_density_max 1.310
_refine_diff_density_min -1.428
_refine_ls_extinction_coef 0.0071(16)
_refine_ls_extinction_expression Fc^*^=kFc[1+0.001xFc^2^\l^3^/sin(2\q)]^-1/4^
_refine_ls_extinction_method SHELXL
_refine_ls_goodness_of_fit_ref 1.058
_refine_ls_hydrogen_treatment constr
_refine_ls_matrix_type full
_refine_ls_number_parameters 155
_refine_ls_number_reflns 2609
_refine_ls_number_restraints 0
_refine_ls_restrained_S_all 1.058
_refine_ls_R_factor_all 0.0579
_refine_ls_R_factor_gt 0.0457
_refine_ls_shift/su_max 0.000
_refine_ls_shift/su_mean 0.000
_refine_ls_structure_factor_coef Fsqd
_refine_ls_weighting_details 'calc w=1/[\s^2^(Fo^2^)+(0.0684P)^2^+2.0460P] where P=(Fo^2^+2Fc^2^)/3'
_refine_ls_weighting_scheme calc
_refine_ls_wR_factor_gt 0.1143
_refine_ls_wR_factor_ref 0.1201
_reflns_number_gt 2167
_reflns_number_total 2609
_reflns_threshold_expression >2sigma(I)
_cod_data_source_file si2061.cif
_cod_data_source_block I
_cod_original_cell_volume 679.70(12)
_cod_original_sg_symbol_H-M P-1
_cod_database_code 2217295
_cod_database_fobs_code 2217295

loop_
_symmetry_equiv_pos_as_xyz
'x, y, z'
'-x, -y, -z'

loop_
_atom_site_type_symbol
_atom_site_label
_atom_site_fract_x
_atom_site_fract_y
_atom_site_fract_z
_atom_site_U_iso_or_equiv
_atom_site_adp_type
_atom_site_calc_flag
_atom_site_refinement_flags
_atom_site_occupancy
Br Br1 0.99364(9) 0.75728(8) 0.23015(6) 0.0193(2) Uani d . 1
Br Br2 0.38203(9) 0.48414(9) 0.12968(6) 0.0197(2) Uani d . 1
Zn Zn1 0.70460(10) 0.50584(9) 0.22904(6) 0.0143(2) Uani d . 1
S S1 0.7276(3) 0.2365(2) 0.44635(15) 0.0223(4) Uani d . 1
N N1 0.7378(8) 0.5577(7) 0.4048(5) 0.0167(11) Uani d . 1
C C2 0.7679(9) 0.5176(10) 0.5987(6) 0.0222(14) Uani d . 1
H H2 0.7685 0.4418 0.6517 0.027 Uiso calc R 1
C C5 0.7566(10) 0.7263(9) 0.4404(5) 0.0190(13) Uani d . 1
H H5 0.7473 0.7974 0.3850 0.023 Uiso calc R 1
C C1 0.7414(9) 0.4556(9) 0.4828(5) 0.0166(13) Uani d . 1
C C3 0.7933(10) 0.6913(10) 0.6347(6) 0.0248(15) Uani d . 1
H H3 0.8134 0.7373 0.7131 0.030 Uiso calc R 1
C C4 0.7888(10) 0.7975(10) 0.5545(7) 0.0263(15) Uani d . 1
H H4 0.8077 0.9175 0.5777 0.032 Uiso calc R 1
S S2 0.5117(2) 0.1119(2) 0.28313(15) 0.0213(4) Uani d . 1
N N11 0.7411(7) 0.2888(7) 0.1671(5) 0.0151(10) Uani d . 1
C C15 0.8390(9) 0.2991(9) 0.0928(5) 0.0183(13) Uani d . 1
H H15 0.9064 0.4133 0.0785 0.022 Uiso calc R 1
C C11 0.6512(9) 0.1280(8) 0.1897(5) 0.0156(12) Uani d . 1
C C14 0.8465(10) 0.1511(10) 0.0359(6) 0.0237(15) Uani d . 1
H H14 0.9146 0.1632 -0.0175 0.028 Uiso calc R 1
C C13 0.7523(10) -0.0148(9) 0.0587(6) 0.0225(14) Uani d . 1
H H13 0.7544 -0.1189 0.0209 0.027 Uiso calc R 1
C C12 0.6535(10) -0.0270(9) 0.1385(6) 0.0227(14) Uani d . 1
H H12 0.5899 -0.1386 0.1570 0.027 Uiso calc R 1

loop_
_atom_site_aniso_label
_atom_site_aniso_U_11
_atom_site_aniso_U_22
_atom_site_aniso_U_33
_atom_site_aniso_U_12
_atom_site_aniso_U_13
_atom_site_aniso_U_23
Br1 0.0160(3) 0.0134(4) 0.0251(4) 0.0025(3) 0.0079(3) 0.0054(2)
Br2 0.0136(3) 0.0182(4) 0.0257(4) 0.0065(3) 0.0050(3) 0.0070(3)
Zn1 0.0137(4) 0.0105(4) 0.0198(4) 0.0056(3) 0.0067(3) 0.0045(3)
S1 0.0257(9) 0.0218(9) 0.0254(9) 0.0145(7) 0.0097(7) 0.0113(7)
N1 0.015(3) 0.018(3) 0.019(3) 0.008(2) 0.006(2) 0.006(2)
C2 0.016(3) 0.035(4) 0.017(3) 0.013(3) 0.006(3) 0.007(3)
C5 0.025(3) 0.018(3) 0.017(3) 0.012(3) 0.008(3) 0.005(3)
C1 0.011(3) 0.021(3) 0.021(3) 0.009(3) 0.005(2) 0.007(3)
C3 0.022(3) 0.038(4) 0.013(3) 0.013(3) 0.006(3) 0.001(3)
C4 0.020(3) 0.021(4) 0.040(4) 0.010(3) 0.013(3) 0.006(3)
S2 0.0147(8) 0.0164(8) 0.0303(9) 0.0024(6) 0.0108(7) 0.0054(7)
N11 0.012(2) 0.011(3) 0.021(3) 0.005(2) 0.004(2) 0.003(2)
C15 0.016(3) 0.020(3) 0.020(3) 0.009(3) 0.008(3) 0.005(3)
C11 0.009(3) 0.014(3) 0.021(3) 0.005(2) 0.001(2) 0.006(2)
C14 0.020(3) 0.026(4) 0.028(4) 0.014(3) 0.009(3) 0.003(3)
C13 0.023(3) 0.023(4) 0.018(3) 0.013(3) 0.003(3) -0.006(3)
C12 0.025(4) 0.015(3) 0.025(3) 0.010(3) 0.004(3) 0.004(3)

loop_
_atom_type_symbol
_atom_type_description
_atom_type_scat_dispersion_real
_atom_type_scat_dispersion_imag
_atom_type_scat_source
C C 0.0033 0.0016 'International Tables Vol C Tables 4.2.6.8 and 6.1.1.4'
H H 0.0000 0.0000 'International Tables Vol C Tables 4.2.6.8 and 6.1.1.4'
N N 0.0061 0.0033 'International Tables Vol C Tables 4.2.6.8 and 6.1.1.4'
S S 0.1246 0.1234 'International Tables Vol C Tables 4.2.6.8 and 6.1.1.4'
Zn Zn 0.2839 1.4301 'International Tables Vol C Tables 4.2.6.8 and 6.1.1.4'
Br Br -0.2901 2.4595 'International Tables Vol C Tables 4.2.6.8 and 6.1.1.4'

loop_
_geom_angle_atom_site_label_1
_geom_angle_atom_site_label_2
_geom_angle_atom_site_label_3
_geom_angle
_geom_angle_publ_flag
N11 Zn1 N1 117.2(2) y
N11 Zn1 Br2 112.77(15) y
N1 Zn1 Br2 103.61(14) y
N11 Zn1 Br1 103.35(15) y
N1 Zn1 Br1 100.99(15) y
Br2 Zn1 Br1 119.06(4) y
C1 S1 S2 106.7(2) ?
C1 N1 C5 118.1(5) ?
C1 N1 Zn1 131.4(4) ?
C5 N1 Zn1 110.4(4) ?
C3 C2 C1 118.8(6) ?
C3 C2 H2 120.6 ?
C1 C2 H2 120.6 ?
N1 C5 C4 122.2(6) ?
N1 C5 H5 118.9 ?
C4 C5 H5 118.9 ?
N1 C1 C2 122.5(6) ?
N1 C1 S1 121.5(5) ?
C2 C1 S1 115.9(5) ?
C2 C3 C4 119.1(6) ?
C2 C3 H3 120.5 ?
C4 C3 H3 120.5 ?
C5 C4 C3 119.2(6) ?
C5 C4 H4 120.4 ?
C3 C4 H4 120.4 ?
C11 S2 S1 104.0(2) ?
C11 N11 C15 118.2(5) ?
C11 N11 Zn1 121.2(4) ?
C15 N11 Zn1 120.3(4) ?
N11 C15 C14 123.2(6) ?
N11 C15 H15 118.4 ?
C14 C15 H15 118.4 ?
N11 C11 C12 122.8(6) ?
N11 C11 S2 118.3(4) ?
C12 C11 S2 118.8(5) ?
C15 C14 C13 118.5(6) ?
C15 C14 H14 120.8 ?
C13 C14 H14 120.8 ?
C14 C13 C12 119.1(6) ?
C14 C13 H13 120.5 ?
C12 C13 H13 120.5 ?
C11 C12 C13 118.3(6) ?
C11 C12 H12 120.9 ?
C13 C12 H12 120.9 ?

loop_
_geom_bond_atom_site_label_1
_geom_bond_atom_site_label_2
_geom_bond_distance
_geom_bond_publ_flag
Br1 Zn1 2.3897(10) y
Br2 Zn1 2.3664(10) y
Zn1 N11 2.042(5) y
Zn1 N1 2.091(5) y
S1 C1 1.784(7) y
S1 S2 2.050(3) y
N1 C1 1.344(8) ?
N1 C5 1.362(8) ?
C2 C3 1.385(10) ?
C2 C1 1.401(9) ?
C2 H2 0.9500 ?
C5 C4 1.385(10) ?
C5 H5 0.9500 ?
C3 C4 1.389(11) ?
C3 H3 0.9500 ?
C4 H4 0.9500 ?
S2 C11 1.783(6) y
N11 C11 1.343(8) ?
N11 C15 1.344(8) ?
C15 C14 1.385(9) ?
C15 H15 0.9500 ?
C11 C12 1.387(9) ?
C14 C13 1.386(11) ?
C14 H14 0.9500 ?
C13 C12 1.406(10) ?
C13 H13 0.9500 ?
C12 H12 0.9500 ?
